data_7040668
loop_
_publ_author_name
'Lee, Haeri'
'Choi, Eunkyung'
'Noh, Tae Hwan'
'Jung, Ok-Sang'

_publ_section_title
;
 Recyclable scavengers for photo-cyclopropanation via an in situ
 crystallization process.
;
_journal_issue 46
_journal_name_full 'Dalton transactions (Cambridge, England : 2003)'
_journal_page_first 18476
_journal_page_last 18483
_journal_paper_doi 10.1039/c6dt02604d
_journal_volume 45
_journal_year 2016
_chemical_formula_sum 'C66 H72 N12 O33 Pd3 S3'
_chemical_formula_weight 1976.73
_space_group_crystal_system trigonal
_space_group_IT_number 161
_space_group_name_Hall 'R 3 -2"c'
_space_group_name_H-M_alt 'R 3 c :H'
_symmetry_space_group_name_Hall 'R 3 -2"c'
_symmetry_space_group_name_H-M 'R 3 c :H'
_atom_sites_solution_hydrogens geom
_audit_creation_method SHELXL-2014/7
_audit_update_record
;
2016-09-09 deposited with the CCDC.
2016-09-19 downloaded from the CCDC.
;
_cell_angle_alpha 90
_cell_angle_beta 90
_cell_angle_gamma 120
_cell_formula_units_Z 6
_cell_length_a 25.4354(4)
_cell_length_b 25.4354(4)
_cell_length_c 21.3755(6)
_cell_measurement_reflns_used 6607
_cell_measurement_temperature 173(2)
_cell_measurement_theta_max 21.54
_cell_measurement_theta_min 2.62
_cell_volume 11976.3(4)
_computing_cell_refinement 'Bruker APEX2'
_computing_data_collection 'Bruker APEX2'
_computing_data_reduction 'Bruker APEX2'
_computing_molecular_graphics 'Bruker SHELXTL'
_computing_publication_material 'Bruker SHELXTL'
_computing_structure_refinement 'SHELXL-2014/7 (Sheldrick, 2014)'
_computing_structure_solution 'SHELXS-97 (Sheldrick, 2008)'
_diffrn_ambient_temperature 173(2)
_diffrn_measured_fraction_theta_full 1.000
_diffrn_measured_fraction_theta_max 1.000
_diffrn_measurement_device_type 'Bruker Breeze CCD'
_diffrn_measurement_method '\f and \w scans'
_diffrn_radiation_type MoK\a
_diffrn_radiation_wavelength 0.71073
_diffrn_reflns_av_R_equivalents 0.0687
_diffrn_reflns_av_unetI/netI 0.0379
_diffrn_reflns_Laue_measured_fraction_full 1.000
_diffrn_reflns_Laue_measured_fraction_max 1.000
_diffrn_reflns_limit_h_max 31
_diffrn_reflns_limit_h_min -31
_diffrn_reflns_limit_k_max 31
_diffrn_reflns_limit_k_min -31
_diffrn_reflns_limit_l_max 26
_diffrn_reflns_limit_l_min -26
_diffrn_reflns_number 62368
_diffrn_reflns_point_group_measured_fraction_full 1.000
_diffrn_reflns_point_group_measured_fraction_max 1.000
_diffrn_reflns_theta_full 25.242
_diffrn_reflns_theta_max 26.485
_diffrn_reflns_theta_min 1.601
_exptl_absorpt_coefficient_mu 0.841
_exptl_absorpt_correction_T_max 0.799
_exptl_absorpt_correction_T_min 0.775
_exptl_absorpt_correction_type multi-scan
_exptl_absorpt_process_details SADABS
_exptl_crystal_colour YELLOW
_exptl_crystal_density_diffrn 1.644
_exptl_crystal_description BLOCK
_exptl_crystal_F_000 6012
_exptl_crystal_size_max 0.320
_exptl_crystal_size_mid 0.310
_exptl_crystal_size_min 0.280
_exptl_transmission_factor_max 0.002
_exptl_transmission_factor_min 0.001
_refine_diff_density_max 0.929
_refine_diff_density_min -0.499
_refine_diff_density_rms 0.090
_refine_ls_abs_structure_details
; 
 Flack x determined using 1659 quotients [(I+)-(I-)]/[(I+)+(I-)] 
 (Parsons, Flack and Wagner, Acta Cryst. B69 (2013) 249-259). 
;
_refine_ls_abs_structure_Flack 0.021(18)
_refine_ls_extinction_method none
_refine_ls_goodness_of_fit_ref 1.036
_refine_ls_hydrogen_treatment constr
_refine_ls_matrix_type full
_refine_ls_number_parameters 358
_refine_ls_number_reflns 5520
_refine_ls_number_restraints 62
_refine_ls_restrained_S_all 1.038
_refine_ls_R_factor_all 0.0809
_refine_ls_R_factor_gt 0.0595
_refine_ls_shift/su_max 0.000
_refine_ls_shift/su_mean 0.000
_refine_ls_structure_factor_coef Fsqd
_refine_ls_weighting_details 'w=1/[\s^2^(Fo^2^)+(0.0887P)^2^+45.9709P] where P=(Fo^2^+2Fc^2^)/3'
_refine_ls_weighting_scheme calc
_refine_ls_wR_factor_gt 0.1526
_refine_ls_wR_factor_ref 0.1672
_reflns_Friedel_coverage 0.994
_reflns_Friedel_fraction_full 1.000
_reflns_Friedel_fraction_max 1.000
_reflns_number_gt 4112
_reflns_number_total 5520
_reflns_threshold_expression 'I > 2\s(I)'
_cod_data_source_file c6dt02604d2.cif
_cod_data_source_block 1457750
_cod_depositor_comments
;
The following automatic conversions were performed:

'_exptl_absorpt_correction_type' value 'MULTI-SCAN' changed to
'multi-scan' according to
/usr/data/users/saulius/crontab/automatic-downloads/rss-feeds/RSC/lib/dictionaries/cif_core.dic
dictionary named 'cif_core.dic' version 2.4.2 from 2011-04-26.

Automatic conversion script
Id: cif_fix_values 4268 2015-11-12 08:31:59Z antanas 

 Adding full bibliography for 7040665--7040670.cif.
;
_cod_original_cell_volume 11976.3(5)
_cod_database_code 7040668
_shelx_shelxl_version_number 2014/7
_shelx_space_group_comment
; 
The symmetry employed for this shelxl refinement is uniquely defined 
by the following loop, which should always be used as a source of 
symmetry information in preference to the above space-group names. 
They are only intended as comments. 
;
_shelx_estimated_absorpt_t_min 0.775
_shelx_estimated_absorpt_t_max 0.799

loop_
_space_group_symop_operation_xyz
'x, y, z'
'-y, x-y, z'
'-x+y, -x, z'
'-y, -x, z+1/2'
'-x+y, y, z+1/2'
'x, x-y, z+1/2'
'x+2/3, y+1/3, z+1/3'
'-y+2/3, x-y+1/3, z+1/3'
'-x+y+2/3, -x+1/3, z+1/3'
'-y+2/3, -x+1/3, z+5/6'
'-x+y+2/3, y+1/3, z+5/6'
'x+2/3, x-y+1/3, z+5/6'
'x+1/3, y+2/3, z+2/3'
'-y+1/3, x-y+2/3, z+2/3'
'-x+y+1/3, -x+2/3, z+2/3'
'-y+1/3, -x+2/3, z+7/6'
'-x+y+1/3, y+2/3, z+7/6'
'x+1/3, x-y+2/3, z+7/6'

loop_
_atom_site_label
_atom_site_type_symbol
_atom_site_fract_x
_atom_site_fract_y
_atom_site_fract_z
_atom_site_U_iso_or_equiv
_atom_site_adp_type
_atom_site_occupancy
_atom_site_site_symmetry_order
_atom_site_calc_flag
_atom_site_refinement_flags_posn
_atom_site_refinement_flags_adp
_atom_site_refinement_flags_occupancy
_atom_site_disorder_assembly
_atom_site_disorder_group
Pd1 Pd 0.89085(4) 0.66582(5) 0.63488(7) 0.0574(3) Uani 1 1 d . . . . .
O1 O 0.8191(3) 0.4520(3) 0.6915(4) 0.066(2) Uani 1 1 d . . . . .
O2 O 0.8281(4) 0.3728(4) 0.7238(5) 0.083(2) Uani 1 1 d . . . . .
O3 O 0.7008(6) 0.4877(6) 0.5692(6) 0.116(4) Uani 1 1 d D U . . .
O5 O 0.9144(6) 0.6900(6) 0.7234(5) 0.090(3) Uani 1 1 d . . . . .
O6 O 0.8297(4) 0.6113(5) 0.7528(5) 0.081(3) Uani 1 1 d . . . . .
O7 O 0.8910(6) 0.6711(7) 0.8213(7) 0.117(5) Uani 1 1 d . . . . .
O8 O 0.8704(6) 0.6396(6) 0.5448(5) 0.083(3) Uani 1 1 d . . . . .
O9 O 0.8989(14) 0.7286(8) 0.5198(9) 0.252(16) Uani 1 1 d . . . . .
O10 O 0.8532(8) 0.6566(7) 0.4498(6) 0.122(4) Uani 1 1 d . . . . .
N1 N 0.9619(4) 0.6507(4) 0.6303(5) 0.061(2) Uani 1 1 d . . . . .
N2 N 0.8218(5) 0.6835(4) 0.6395(5) 0.061(3) Uani 1 1 d . . . . .
N3 N 0.8751(7) 0.6558(8) 0.7694(6) 0.088(5) Uani 1 1 d . . . . .
N4 N 0.8762(8) 0.6780(7) 0.5098(9) 0.103(5) Uani 1 1 d . . . . .
C1 C 1.0181(6) 0.6973(6) 0.6160(6) 0.076(4) Uani 1 1 d . . . . .
H1A H 1.0223 0.7356 0.6059 0.092 Uiso 1 1 calc R U . . .
C2 C 1.0688(6) 0.6918(7) 0.6152(7) 0.080(4) Uani 1 1 d . . . . .
H2A H 1.1073 0.7256 0.6053 0.096 Uiso 1 1 calc R U . . .
C3 C 1.0632(6) 0.6374(7) 0.6290(7) 0.077(4) Uani 1 1 d . . . . .
H3A H 1.0974 0.6319 0.6274 0.092 Uiso 1 1 calc R U . . .
C4 C 1.0071(5) 0.5904(6) 0.6452(6) 0.064(3) Uani 1 1 d . . . . .
H4A H 1.0032 0.5526 0.6571 0.077 Uiso 1 1 calc R U . . .
C5 C 0.9561(5) 0.5965(5) 0.6447(5) 0.060(3) Uani 1 1 d . . . . .
C6 C 0.8921(6) 0.5446(5) 0.6575(8) 0.076(4) Uani 1 1 d . . . . .
H6A H 0.8725 0.5597 0.6867 0.091 Uiso 1 1 calc R U . . .
H6B H 0.8692 0.5347 0.6177 0.091 Uiso 1 1 calc R U . . .
C7 C 0.8846(5) 0.4873(6) 0.6835(8) 0.081(4) Uani 1 1 d . . . . .
H7A H 0.8992 0.4674 0.6540 0.097 Uiso 1 1 calc R U . . .
H7B H 0.9061 0.4941 0.7240 0.097 Uiso 1 1 calc R U . . .
C8 C 0.7966(5) 0.3951(5) 0.7134(7) 0.067(3) Uani 1 1 d . . . . .
C9 C 0.7300(5) 0.3633(5) 0.7170(5) 0.052(2) Uani 1 1 d . . . . .
C10 C 0.6985(5) 0.3964(4) 0.7167(5) 0.0497(19) Uani 1 1 d . . . . .
H10A H 0.7207 0.4395 0.7163 0.060 Uiso 1 1 calc R U . . .
C11 C 0.8350(8) 0.7422(6) 0.6460(7) 0.077(4) Uani 1 1 d . . . . .
H11A H 0.8761 0.7720 0.6533 0.092 Uiso 1 1 calc R U . . .
C12 C 0.7951(11) 0.7606(7) 0.6430(8) 0.104(6) Uani 1 1 d . . . . .
H12A H 0.8075 0.8024 0.6464 0.125 Uiso 1 1 calc R U . . .
C13 C 0.7361(9) 0.7182(9) 0.6350(7) 0.095(5) Uani 1 1 d . . . . .
H13A H 0.7064 0.7303 0.6314 0.115 Uiso 1 1 calc R U . . .
C14 C 0.7185(6) 0.6572(7) 0.6321(8) 0.073(3) Uani 1 1 d . . . . .
H14A H 0.6770 0.6271 0.6281 0.088 Uiso 1 1 calc R U . . .
C15 C 0.7637(6) 0.6410(5) 0.6352(6) 0.062(3) Uani 1 1 d . . . . .
C16 C 0.7461(7) 0.5748(6) 0.6309(7) 0.068(4) Uani 1 1 d . . . . .
H16A H 0.7175 0.5516 0.6650 0.082 Uiso 1 1 calc R U . . .
H16B H 0.7827 0.5708 0.6355 0.082 Uiso 1 1 calc R U . . .
C17 C 0.7165(7) 0.5496(6) 0.5681(8) 0.088(4) Uani 1 1 d . . . . .
H17A H 0.6799 0.5534 0.5627 0.105 Uiso 1 1 calc R U . . .
H17B H 0.7452 0.5713 0.5335 0.105 Uiso 1 1 calc R U . . .
S1 S 1.0111(9) 0.8489(11) 0.5413(9) 0.358(12) Uani 1 1 d . . . . .
O11 O 0.9858(16) 0.821(3) 0.6099(13) 0.52(5) Uani 1 1 d . . . . .
C21 C 0.978(3) 0.899(3) 0.5453(17) 0.44(5) Uani 1 1 d . . . . .
H21A H 0.9877 0.9232 0.5067 0.532 Uiso 1 1 calc R U . . .
H21B H 0.9341 0.8747 0.5502 0.532 Uiso 1 1 calc R U . . .
H21C H 0.9955 0.9268 0.5811 0.532 Uiso 1 1 calc R U . . .
C22 C 1.0814(16) 0.912(3) 0.5479(14) 0.36(4) Uani 1 1 d . . . . .
H22A H 1.0965 0.9285 0.5062 0.430 Uiso 1 1 calc R U . . .
H22B H 1.0789 0.9420 0.5739 0.430 Uiso 1 1 calc R U . . .
H22C H 1.1092 0.9001 0.5673 0.430 Uiso 1 1 calc R U . . .
O4 O 0.7770(6) 0.4950(7) 0.5516(12) 0.092(7) Uani 0.5 1 d D . P A 1
C18 C 0.7248(6) 0.4636(5) 0.5546(9) 0.052(4) Uani 0.5 1 d D U P A 1
C19 C 0.7011(7) 0.3990(6) 0.5541(13) 0.052(2) Uani 0.5 1 d D U P A 1
C20 C 0.6352(7) 0.3638(7) 0.5541(12) 0.0497(19) Uani 0.5 1 d D U P A 1
H20A H 0.6140 0.3858 0.5542 0.060 Uiso 0.5 1 calc R U P A 1
O4' O 0.6184(7) 0.4420(8) 0.5665(12) 0.083(2) Uani 0.5 1 d D . P A 2
C18' C 0.6667(6) 0.4435(5) 0.5527(11) 0.084(7) Uani 0.5 1 d D U P A 2
C19' C 0.6678(7) 0.3876(5) 0.5528(13) 0.052(2) Uani 0.5 1 d D U P A 2
C20' C 0.7204(8) 0.3880(8) 0.5527(13) 0.0497(19) Uani 0.5 1 d D U P A 2
H20B H 0.7578 0.4253 0.5526 0.060 Uiso 0.5 1 calc R U P A 2

loop_
_atom_site_aniso_label
_atom_site_aniso_U_11
_atom_site_aniso_U_22
_atom_site_aniso_U_33
_atom_site_aniso_U_23
_atom_site_aniso_U_13
_atom_site_aniso_U_12
Pd1 0.0554(6) 0.0472(4) 0.0608(4) -0.0001(3) -0.0036(5) 0.0191(5)
O1 0.042(4) 0.049(4) 0.102(6) 0.012(4) 0.008(4) 0.019(3)
O2 0.063(5) 0.065(5) 0.124(7) 0.007(4) 0.006(4) 0.033(4)
O3 0.119(5) 0.110(5) 0.121(5) -0.004(3) -0.007(3) 0.059(3)
O5 0.085(7) 0.085(7) 0.078(7) -0.013(6) -0.016(6) 0.025(6)
O6 0.071(6) 0.099(8) 0.054(5) -0.015(5) -0.009(4) 0.028(6)
O7 0.110(9) 0.184(14) 0.077(8) -0.040(7) -0.014(6) 0.088(9)
O8 0.103(8) 0.087(7) 0.068(6) 0.005(6) -0.011(5) 0.055(7)
O9 0.46(4) 0.077(10) 0.117(14) 0.046(9) 0.005(17) 0.060(16)
O10 0.157(13) 0.161(12) 0.070(7) -0.004(7) -0.007(8) 0.096(10)
N1 0.044(4) 0.061(7) 0.063(5) 0.009(5) 0.000(4) 0.016(4)
N2 0.082(7) 0.049(6) 0.058(5) -0.010(5) -0.018(5) 0.036(5)
N3 0.081(8) 0.129(12) 0.034(6) -0.017(6) -0.014(5) 0.037(8)
N4 0.125(12) 0.070(9) 0.110(13) 0.014(8) 0.055(10) 0.046(9)
C1 0.070(8) 0.059(7) 0.073(8) 0.018(6) -0.002(6) 0.012(6)
C2 0.049(7) 0.090(10) 0.072(8) 0.016(7) 0.006(6) 0.013(6)
C3 0.058(8) 0.083(9) 0.077(8) -0.002(7) 0.010(6) 0.026(6)
C4 0.051(6) 0.063(7) 0.073(7) -0.003(6) -0.001(5) 0.024(5)
C5 0.044(5) 0.059(7) 0.061(6) 0.010(5) 0.002(5) 0.015(5)
C6 0.062(7) 0.051(6) 0.108(10) 0.002(6) 0.005(7) 0.024(6)
C7 0.038(6) 0.081(9) 0.112(10) 0.025(7) 0.009(6) 0.021(6)
C8 0.045(6) 0.057(6) 0.089(8) 0.024(6) 0.008(5) 0.018(5)
C9 0.051(3) 0.051(2) 0.051(3) 0.0001(18) -0.0001(18) 0.0251(19)
C10 0.049(2) 0.051(2) 0.050(2) 0.0002(18) 0.0007(18) 0.0255(18)
C11 0.085(9) 0.053(8) 0.078(10) -0.008(6) -0.006(7) 0.025(7)
C12 0.172(19) 0.070(9) 0.102(11) -0.031(8) -0.019(11) 0.084(12)
C13 0.130(14) 0.123(13) 0.077(9) -0.031(9) -0.025(9) 0.096(13)
C14 0.079(8) 0.075(10) 0.079(7) -0.024(7) -0.018(8) 0.049(9)
C15 0.068(8) 0.061(6) 0.061(6) -0.006(6) -0.001(5) 0.036(6)
C16 0.072(8) 0.056(7) 0.075(9) -0.001(6) -0.017(7) 0.031(7)
C17 0.085(9) 0.062(8) 0.125(12) -0.016(8) -0.028(9) 0.043(7)
S1 0.242(17) 0.47(3) 0.273(19) 0.030(19) 0.026(14) 0.106(19)
O11 0.24(3) 0.71(9) 0.134(19) 0.11(4) -0.02(2) -0.12(4)
C21 0.55(9) 1.04(16) 0.14(3) 0.11(6) 0.05(4) 0.70(12)
C22 0.13(3) 0.72(11) 0.11(2) 0.02(4) 0.031(19) 0.12(5)
O4 0.066(11) 0.041(9) 0.16(2) -0.011(10) 0.004(12) 0.020(8)
C18 0.049(5) 0.054(5) 0.052(5) -0.003(3) 0.003(3) 0.025(3)
C19 0.051(3) 0.051(2) 0.051(3) 0.0001(18) -0.0001(18) 0.0251(19)
C20 0.049(2) 0.051(2) 0.050(2) 0.0002(18) 0.0007(18) 0.0255(18)
O4' 0.063(5) 0.065(5) 0.124(7) 0.007(4) 0.006(4) 0.033(4)
C18' 0.084(8) 0.085(8) 0.085(8) 0.000(3) -0.002(3) 0.042(4)
C19' 0.051(3) 0.051(2) 0.051(3) 0.0001(18) -0.0001(18) 0.0251(19)
C20' 0.049(2) 0.051(2) 0.050(2) 0.0002(18) 0.0007(18) 0.0255(18)

loop_
_atom_type_symbol
_atom_type_description
_atom_type_scat_dispersion_real
_atom_type_scat_dispersion_imag
_atom_type_scat_source
C C 0.0033 0.0016 'International Tables Vol C Tables 4.2.6.8 and 6.1.1.4'
H H 0.0000 0.0000 'International Tables Vol C Tables 4.2.6.8 and 6.1.1.4'
N N 0.0061 0.0033 'International Tables Vol C Tables 4.2.6.8 and 6.1.1.4'
O O 0.0106 0.0060 'International Tables Vol C Tables 4.2.6.8 and 6.1.1.4'
Pd Pd -0.9988 1.0072 'International Tables Vol C Tables 4.2.6.8 and 6.1.1.4'
S S 0.1246 0.1234 'International Tables Vol C Tables 4.2.6.8 and 6.1.1.4'

loop_
_geom_angle_atom_site_label_1
_geom_angle_atom_site_label_2
_geom_angle_atom_site_label_3
_geom_angle
_geom_angle_site_symmetry_1
_geom_angle_site_symmetry_3
O5 Pd1 O8 176.7(5) . .
O5 Pd1 N2 92.7(4) . .
O8 Pd1 N2 90.6(4) . .
O5 Pd1 N1 86.8(5) . .
O8 Pd1 N1 89.9(4) . .
N2 Pd1 N1 178.4(3) . .
C8 O1 C7 116.3(9) . .
C18' O3 C17 141.6(14) . .
C18 O3 C17 133.2(15) . .
N3 O5 Pd1 118.6(9) . .
N4 O8 Pd1 115.3(13) . .
C5 N1 C1 118.4(10) . .
C5 N1 Pd1 122.0(7) . .
C1 N1 Pd1 119.5(9) . .
C15 N2 C11 117.6(12) . .
C15 N2 Pd1 123.5(7) . .
C11 N2 Pd1 118.9(10) . .
O7 N3 O6 127.0(16) . .
O7 N3 O5 116.7(15) . .
O6 N3 O5 116.2(12) . .
O9 N4 O8 127(2) . .
O9 N4 O10 119(2) . .
O8 N4 O10 113.9(15) . .
N1 C1 C2 123.2(13) . .
N1 C1 H1A 118.4 . .
C2 C1 H1A 118.4 . .
C3 C2 C1 118.8(12) . .
C3 C2 H2A 120.6 . .
C1 C2 H2A 120.6 . .
C2 C3 C4 118.6(13) . .
C2 C3 H3A 120.7 . .
C4 C3 H3A 120.7 . .
C3 C4 C5 121.7(13) . .
C3 C4 H4A 119.1 . .
C5 C4 H4A 119.1 . .
N1 C5 C4 119.2(10) . .
N1 C5 C6 117.0(11) . .
C4 C5 C6 123.8(12) . .
C7 C6 C5 118.6(11) . .
C7 C6 H6A 107.7 . .
C5 C6 H6A 107.7 . .
C7 C6 H6B 107.7 . .
C5 C6 H6B 107.7 . .
H6A C6 H6B 107.1 . .
O1 C7 C6 101.2(10) . .
O1 C7 H7A 111.5 . .
C6 C7 H7A 111.5 . .
O1 C7 H7B 111.5 . .
C6 C7 H7B 111.5 . .
H7A C7 H7B 109.3 . .
O2 C8 O1 122.8(10) . .
O2 C8 C9 125.6(10) . .
O1 C8 C9 111.4(10) . .
C10 C9 C10 119.6(10) 3_665 .
C10 C9 C8 119.7(10) 3_665 .
C10 C9 C8 120.5(9) . .
C9 C10 C9 120.4(10) 2_655 .
C9 C10 H10A 119.8 2_655 .
C9 C10 H10A 119.8 . .
C12 C11 N2 125.0(16) . .
C12 C11 H11A 117.5 . .
N2 C11 H11A 117.5 . .
C11 C12 C13 118.0(14) . .
C11 C12 H12A 121.0 . .
C13 C12 H12A 121.0 . .
C12 C13 C14 120.4(14) . .
C12 C13 H13A 119.8 . .
C14 C13 H13A 119.8 . .
C13 C14 C15 118.4(15) . .
C13 C14 H14A 120.8 . .
C15 C14 H14A 120.8 . .
N2 C15 C14 120.3(12) . .
N2 C15 C16 120.0(10) . .
C14 C15 C16 119.7(13) . .
C15 C16 C17 109.5(11) . .
C15 C16 H16A 109.8 . .
C17 C16 H16A 109.8 . .
C15 C16 H16B 109.8 . .
C17 C16 H16B 109.8 . .
H16A C16 H16B 108.2 . .
O3 C17 C16 105.1(12) . .
O3 C17 H17A 110.7 . .
C16 C17 H17A 110.7 . .
O3 C17 H17B 110.7 . .
C16 C17 H17B 110.7 . .
H17A C17 H17B 108.8 . .
O11 S1 C22 110(2) . .
O11 S1 C21 93(3) . .
C22 S1 C21 89(3) . .
S1 C21 H21A 109.5 . .
S1 C21 H21B 109.5 . .
H21A C21 H21B 109.5 . .
S1 C21 H21C 109.5 . .
H21A C21 H21C 109.5 . .
H21B C21 H21C 109.5 . .
S1 C22 H22A 109.5 . .
S1 C22 H22B 109.5 . .
H22A C22 H22B 109.5 . .
S1 C22 H22C 109.5 . .
H22A C22 H22C 109.5 . .
H22B C22 H22C 109.5 . .
O3 C18 O4 113.2(14) . .
O3 C18 C19 127.1(12) . .
O4 C18 C19 117.8(10) . .
C20 C19 C18 132.3(18) 3_665 .
C20 C19 C20 114(2) 3_665 .
C18 C19 C20 113.5(7) . .
C19 C20 C19 126(2) 2_655 .
C19 C20 H20A 117.1 2_655 .
C19 C20 H20A 117.1 . .
O3 C18' O4' 103.0(16) . .
O3 C18' C19' 128.8(15) . .
O4' C18' C19' 118.4(10) . .
C20' C19' C20' 121.0(17) . 2_655
C20' C19' C18' 120.6(7) . .
C20' C19' C18' 118.5(16) 2_655 .
C19' C20' C19' 119.0(17) . 3_665
C19' C20' H20B 120.5 . .
C19' C20' H20B 120.5 3_665 .

loop_
_geom_bond_atom_site_label_1
_geom_bond_atom_site_label_2
_geom_bond_distance
_geom_bond_site_symmetry_2
Pd1 O5 1.987(11) .
Pd1 O8 2.019(12) .
Pd1 N2 2.023(10) .
Pd1 N1 2.031(9) .
O1 C8 1.346(14) .
O1 C7 1.455(13) .
O2 C8 1.214(15) .
O3 C18' 1.079(5) .
O3 C18 1.103(7) .
O3 C17 1.417(18) .
O5 N3 1.36(2) .
O6 N3 1.197(17) .
O7 N3 1.177(18) .
O8 N4 1.18(2) .
O9 N4 1.14(2) .
O10 N4 1.40(2) .
N1 C5 1.344(15) .
N1 C1 1.359(15) .
N2 C15 1.328(15) .
N2 C11 1.363(16) .
C1 C2 1.364(19) .
C1 H1A 0.9500 .
C2 C3 1.35(2) .
C2 H2A 0.9500 .
C3 C4 1.370(18) .
C3 H3A 0.9500 .
C4 C5 1.383(16) .
C4 H4A 0.9500 .
C5 C6 1.522(15) .
C6 C7 1.482(19) .
C6 H6A 0.9900 .
C6 H6B 0.9900 .
C7 H7A 0.9900 .
C7 H7B 0.9900 .
C8 C9 1.470(15) .
C9 C10 1.361(15) 3_665
C9 C10 1.424(15) .
C10 C9 1.360(15) 2_655
C10 H10A 0.9500 .
C11 C12 1.31(2) .
C11 H11A 0.9500 .
C12 C13 1.35(3) .
C12 H12A 0.9500 .
C13 C14 1.38(2) .
C13 H13A 0.9500 .
C14 C15 1.403(16) .
C14 H14A 0.9500 .
C15 C16 1.513(18) .
C16 C17 1.52(2) .
C16 H16A 0.9900 .
C16 H16B 0.9900 .
C17 H17A 0.9900 .
C17 H17B 0.9900 .
S1 O11 1.62(3) .
S1 C22 1.70(5) .
S1 C21 1.85(5) .
C21 H21A 0.9800 .
C21 H21B 0.9800 .
C21 H21C 0.9800 .
C22 H22A 0.9800 .
C22 H22B 0.9800 .
C22 H22C 0.9800 .
O4 C18 1.159(5) .
C18 C19 1.441(7) .
C19 C20 1.36(2) 3_665
C19 C20 1.453(5) .
C20 C19 1.36(2) 2_655
C20 H20A 0.9500 .
O4' C18' 1.245(5) .
C18' C19' 1.438(5) .
C19' C20' 1.334(5) .
C19' C20' 1.41(2) 2_655
C20' C19' 1.41(2) 3_665
C20' H20B 0.9500 .
